data_7703036
loop_
_publ_author_name
'Dhara, Debabrata'
'Das, Shubhajit'
'Kalita, Pankaj'
'Maiti, Avijit'
'Pati, Swapan K.'
'Scheschkewitz, David'
'Chandrasekhar, Vadapalli'
'Jana, Anukul'

_publ_section_title
;
 Influence of N-heterocyclic carbenes (NHCs) on the hydrolysis of a
 diphosphene.
;
_journal_issue 4
_journal_name_full 'Dalton transactions (Cambridge, England : 2003)'
_journal_page_first 993
_journal_page_last 997
_journal_paper_doi 10.1039/c9dt04690a
_journal_volume 49
_journal_year 2020
_chemical_formula_moiety '2(C48 H51 O P2), C11 H21 N2, C11 H20 N2, 2(C7 H8)'
_chemical_formula_sum 'C132 H159 N4 O2 P4'
_chemical_formula_weight 1957.50
_space_group_crystal_system triclinic
_space_group_IT_number 2
_space_group_name_Hall '-P 1'
_space_group_name_H-M_alt 'P -1'
_atom_sites_solution_hydrogens mixed
_atom_sites_solution_primary dual
_audit_creation_date 2017-12-05
_audit_creation_method
;
Olex2 1.2
(compiled 2017.08.10 svn.r3458 for OlexSys, GUI svn.r5381)
;
_audit_update_record
;
2018-09-30 deposited with the CCDC.	2019-12-23 downloaded from the CCDC.
;
_cell_angle_alpha 66.943(5)
_cell_angle_beta 81.227(4)
_cell_angle_gamma 81.959(4)
_cell_formula_units_Z 2
_cell_length_a 12.9095(6)
_cell_length_b 21.2248(12)
_cell_length_c 23.3462(11)
_cell_measurement_reflns_used 12906
_cell_measurement_temperature 293.12(10)
_cell_measurement_theta_max 27.8420
_cell_measurement_theta_min 2.7520
_cell_volume 5794.4(5)
_computing_cell_refinement 'CrysAlisPro 1.171.39.29d (Rigaku OD, 2017)'
_computing_data_collection 'CrysAlisPro 1.171.39.29d (Rigaku OD, 2017)'
_computing_data_reduction 'CrysAlisPro 1.171.39.29d (Rigaku OD, 2017)'
_computing_molecular_graphics 'Olex2 (Dolomanov et al., 2009)'
_computing_publication_material 'Olex2 (Dolomanov et al., 2009)'
_computing_structure_refinement 'ShelXL (Sheldrick, 2015)'
_computing_structure_solution 'ShelXT (Sheldrick, 2015)'
_diffrn_ambient_environment N~2~
_diffrn_ambient_temperature 293.12(10)
_diffrn_detector 'CCD plate'
_diffrn_measured_fraction_theta_full 0.999
_diffrn_measured_fraction_theta_max 0.996
_diffrn_measurement_details
;
List of Runs (angles in degrees, time in seconds):

  # Type    Start    End  Width  t~exp~   \w     \q     \k     \f   Frames
#--------------------------------------------------------------------------
  1  \w    -43.00  -2.00   1.00  103.67    --    3.30 -38.00-150.00   41
  2  \w    -63.00 -26.00   1.00  103.67    --    3.30 -82.00 150.00   37
  3  \w     -7.00  20.00   1.00  103.67    --    3.30 -82.00 150.00   27
  4  \w     -6.00  20.00   1.00  103.67    --    3.30  57.00  90.00   26
  5  \w     53.00  86.00   1.00  103.67    --   -3.60  57.00 150.00   33
  6  \w    -93.00  27.00   1.00  103.67    --   -3.60 -57.00  60.00  120
  7  \w    -63.00  19.00   1.00  103.67    --   -3.60 -82.00-150.00   82
  8  \w    -60.00 -35.00   1.00  103.67    --   -3.60 -82.00   0.00   25
  9  \w    -16.00  22.00   1.00  103.67    --   -3.60 -38.00 -30.00   38
 10  \w    -37.00  -9.00   1.00  103.67    --   -3.60 -82.00 120.00   28
 11  \w    -59.00 -33.00   1.00  103.67    --   -3.60 -82.00 -60.00   26
 12  \w    -87.00  24.00   1.00  103.67    --   -3.60 -38.00-120.00  111
 13  \w    -92.00 -39.00   1.00  103.67    --   -3.60 -38.00 -30.00   53
;
_diffrn_measurement_device 'four-circle diffractometer'
_diffrn_measurement_device_type 'XtaLAB AFC12 (RINC): Kappa single'
_diffrn_measurement_method '\w scans'
_diffrn_orient_matrix_type 'CrysAlisPro convention (1999,Acta A55,543-557)'
_diffrn_orient_matrix_UB_11 0.0357392000
_diffrn_orient_matrix_UB_12 -0.0179172000
_diffrn_orient_matrix_UB_13 0.0225632000
_diffrn_orient_matrix_UB_21 -0.0393264000
_diffrn_orient_matrix_UB_22 0.0020274000
_diffrn_orient_matrix_UB_23 0.0241522000
_diffrn_orient_matrix_UB_31 -0.0170618000
_diffrn_orient_matrix_UB_32 -0.0316909000
_diffrn_orient_matrix_UB_33 0.0032476000
_diffrn_radiation_monochromator graphite
_diffrn_radiation_probe x-ray
_diffrn_radiation_type MoK\a
_diffrn_radiation_wavelength 0.71073
_diffrn_reflns_av_R_equivalents 0.0829
_diffrn_reflns_av_unetI/netI 0.0680
_diffrn_reflns_Laue_measured_fraction_full 0.999
_diffrn_reflns_Laue_measured_fraction_max 0.996
_diffrn_reflns_limit_h_max 16
_diffrn_reflns_limit_h_min -16
_diffrn_reflns_limit_k_max 26
_diffrn_reflns_limit_k_min -25
_diffrn_reflns_limit_l_max 29
_diffrn_reflns_limit_l_min -28
_diffrn_reflns_number 120222
_diffrn_reflns_point_group_measured_fraction_full 0.999
_diffrn_reflns_point_group_measured_fraction_max 0.996
_diffrn_reflns_theta_full 25.242
_diffrn_reflns_theta_max 26.500
_diffrn_reflns_theta_min 2.522
_diffrn_source 'fine-focus sealed X-ray tube'
_diffrn_source_type 'Enhance (Mo) X-ray Source'
_exptl_absorpt_coefficient_mu 0.117
_exptl_absorpt_correction_T_max 1.00000
_exptl_absorpt_correction_T_min 0.33767
_exptl_absorpt_correction_type multi-scan
_exptl_absorpt_process_details
;
CrysAlisPro 1.171.39.29d (Rigaku Oxford Diffraction, 2017)
Empirical absorption correction using spherical harmonics,
 implemented in SCALE3 ABSPACK scaling algorithm.
;
_exptl_crystal_colour yellow
_exptl_crystal_colour_primary yellow
_exptl_crystal_density_diffrn 1.122
_exptl_crystal_description needle
_exptl_crystal_F_000 2110
_exptl_crystal_size_max 0.602
_exptl_crystal_size_mid 0.097
_exptl_crystal_size_min 0.078
_refine_diff_density_max 1.206
_refine_diff_density_min -0.729
_refine_diff_density_rms 0.055
_refine_ls_extinction_method none
_refine_ls_goodness_of_fit_ref 1.041
_refine_ls_hydrogen_treatment mixed
_refine_ls_matrix_type full
_refine_ls_number_parameters 1325
_refine_ls_number_reflns 23931
_refine_ls_number_restraints 0
_refine_ls_restrained_S_all 1.041
_refine_ls_R_factor_all 0.0945
_refine_ls_R_factor_gt 0.0575
_refine_ls_shift/su_max 0.001
_refine_ls_shift/su_mean 0.000
_refine_ls_structure_factor_coef Fsqd
_refine_ls_weighting_details 'w=1/[\s^2^(Fo^2^)+(0.0613P)^2^+3.4300P] where P=(Fo^2^+2Fc^2^)/3'
_refine_ls_weighting_scheme calc
_refine_ls_wR_factor_gt 0.1325
_refine_ls_wR_factor_ref 0.1483
_reflns_Friedel_coverage 0.000
_reflns_number_gt 16245
_reflns_number_total 23931
_reflns_threshold_expression 'I > 2\s(I)'
_cod_data_source_file c9dt04690a2.cif
_cod_data_source_block aj0093
_cod_depositor_comments 'Adding full bibliography for 7703034--7703036.cif.'
_cod_database_code 7703036
_shelx_shelxl_version_number 2017/1
_chemical_oxdiff_formula 'C66 H68 N2 O P2'
_shelx_space_group_comment
;
The symmetry employed for this shelxl refinement is uniquely defined
by the following loop, which should always be used as a source of
symmetry information in preference to the above space-group names.
They are only intended as comments.
;
_reflns_odcompleteness_completeness 99.75
_reflns_odcompleteness_iscentric 1
_reflns_odcompleteness_theta 26.32
_olex2_refinement_description
;
1. Fixed Uiso
 At 1.2 times of:
  All C(H) groups
 At 1.5 times of:
  All C(H,H,H) groups
2.a Ternary CH refined with riding coordinates:
 C9A(H9A), C4A(H4A), C9B(H9B)
2.b Aromatic/amide H refined with riding coordinates:
 C14B(H14B), C1A(H1AA), C29A(H29A), C16B(H16B), C16A(H16A), C15B(H15B),
 C14A(H14A), C31A(H31A), C31B(H31B), C53B(H53B), C55A(H55A), C22A(H22A),
 C53A(H53A), C15A(H15A), C20B(H20B), C29B(H29B), C40A(H40A), C44A(H44A),
 C38B(H38B), C55B(H55B), C20A(H20A), C40B(H40B), C46A(H46A), C38A(H38A),
 C39A(H39A), C22B(H22B), C39B(H39B), C46B(H46B), C44B(H44B), C1B(H1BA),
 C61A(H61A), C62A(H62A), C65A(H65A), C65B(H65B), C63A(H63A), C61B(H61B),
 C64B(H64B), C64A(H64A), C62B(H62B), C63B(H63B)
2.c Idealised Me refined as rotating group:
 C24B(H24D,H24E,H24F), C26A(H26A,H26B,H26C), C35A(H35A,H35B,H35C), C6A(H6AA,
 H6AB,H6AC), C33A(H33A,H33B,H33C), C26B(H26D,H26E,H26F), C57A(H57A,H57B,H57C),
 C35B(H35D,H35E,H35F), C57B(H57D,H57E,H57F), C50B(H50D,H50E,H50F), C59B(H59D,
 H59E,H59F), C48A(H48A,H48B,H48C), C10A(H10A,H10B,H10C), C50A(H50A,H50B,H50C),
 C5A(H5AA,H5AB,H5AC), C34B(H34D,H34E,H34F), C24A(H24A,H24B,H24C), C11A(H11A,
 H11B,H11C), C58A(H58A,H58B,H58C), C59A(H59A,H59B,H59C), C33B(H33D,H33E,H33F),
 C34A(H34A,H34B,H34C), C49A(H49A,H49B,H49C), C8B(H8BA,H8BB,H8BC), C58B(H58D,
 H58E,H58F), C7A(H7AA,H7AB,H7AC), C48B(H48D,H48E,H48F), C8A(H8AA,H8AB,H8AC),
 C25B(H25D,H25E,H25F), C6B(H6BA,H6BB,H6BC), C49B(H49D,H49E,H49F), C7B(H7BA,H7BB,
 H7BC), C25A(H25A,H25B,H25C), C66A(H66A,H66B,H66C), C10B(H10D,H10E,H10F),
 C5B(H5BA,H5BB,H5BC), C11B(H11D,H11E,H11F), C66B(H66D,H66E,H66F)
;
_olex2_submission_special_instructions 'No special instructions were received'
_oxdiff_exptl_absorpt_empirical_details
;
Empirical correction (ABSPACK) includes:
- Absorption correction using spherical harmonics
- Frame scaling
;
_oxdiff_exptl_absorpt_empirical_full_max 1.810
_oxdiff_exptl_absorpt_empirical_full_min 0.339

loop_
_space_group_symop_operation_xyz
'x, y, z'
'-x, -y, -z'

loop_
_atom_site_label
_atom_site_type_symbol
_atom_site_fract_x
_atom_site_fract_y
_atom_site_fract_z
_atom_site_U_iso_or_equiv
_atom_site_adp_type
_atom_site_occupancy
_atom_site_site_symmetry_order
_atom_site_calc_flag
_atom_site_refinement_flags_posn
P1A P 0.70163(4) 0.45525(3) 0.77949(3) 0.01879(13) Uani 1 1 d .
P1B P 0.59256(4) 0.97745(3) 0.77090(3) 0.02243(13) Uani 1 1 d .
P2A P 0.53735(4) 0.47439(3) 0.77752(3) 0.02296(13) Uani 1 1 d .
P2B P 0.70326(5) 1.03228(3) 0.69776(3) 0.02613(14) Uani 1 1 d .
O1A O 0.76176(12) 0.39579(8) 0.76571(7) 0.0266(4) Uani 1 1 d .
O1B O 0.51611(12) 0.93716(9) 0.76022(8) 0.0330(4) Uani 1 1 d .
N2A N 0.98119(14) 0.27842(10) 0.75396(9) 0.0244(4) Uani 1 1 d .
N1A N 0.87804(14) 0.23007(9) 0.72191(9) 0.0231(4) Uani 1 1 d .
N13B N 0.41369(15) 0.78807(11) 0.72988(10) 0.0319(5) Uani 1 1 d .
C13A C 0.77083(16) 0.58628(12) 0.74696(10) 0.0221(5) Uani 1 1 d .
C12A C 0.73939(16) 0.54054(11) 0.72405(10) 0.0203(5) Uani 1 1 d .
C17A C 0.73723(17) 0.56147(11) 0.65918(10) 0.0219(5) Uani 1 1 d .
C27A C 0.70750(17) 0.51757(11) 0.62836(10) 0.0218(5) Uani 1 1 d .
C13B C 0.46294(16) 1.10159(11) 0.75738(10) 0.0213(5) Uani 1 1 d .
C12B C 0.53296(16) 1.04939(11) 0.79375(10) 0.0211(5) Uani 1 1 d .
C18B C 0.41020(16) 1.09627(11) 0.70683(11) 0.0233(5) Uani 1 1 d .
C14B C 0.43427(17) 1.16081(12) 0.77046(11) 0.0242(5) Uani 1 1 d .
H14B H 0.387329 1.194840 0.746569 0.029 Uiso 1 1 calc R
C51A C 0.33373(16) 0.43754(12) 0.76266(11) 0.0246(5) Uani 1 1 d .
N12B N 0.37509(17) 0.76801(14) 0.82852(12) 0.0451(6) Uani 1 1 d .
C23A C 0.70160(17) 0.60008(12) 0.84822(11) 0.0240(5) Uani 1 1 d .
C36A C 0.47848(17) 0.39779(12) 0.83495(11) 0.0234(5) Uani 1 1 d .
C17B C 0.56636(17) 1.05687(12) 0.84537(10) 0.0229(5) Uani 1 1 d .
C1A C 0.88415(16) 0.28118(11) 0.74027(10) 0.0223(5) Uani 1 1 d .
H1AA H 0.829309 0.313637 0.743072 0.027 Uiso 1 1 calc R
C41A C 0.37954(17) 0.38891(12) 0.82077(11) 0.0252(5) Uani 1 1 d .
C37A C 0.51192(18) 0.35110(12) 0.89240(11) 0.0255(5) Uani 1 1 d .
C27B C 0.62356(18) 1.00137(12) 0.89586(10) 0.0243(5) Uani 1 1 d .
C28A C 0.60802(18) 0.52845(12) 0.60763(10) 0.0247(5) Uani 1 1 d .
C32A C 0.78292(17) 0.46941(11) 0.61546(10) 0.0219(5) Uani 1 1 d .
C42A C 0.60995(17) 0.35639(12) 0.91596(10) 0.0243(5) Uani 1 1 d .
C56A C 0.35572(17) 0.42638(12) 0.70681(11) 0.0262(5) Uani 1 1 d .
C19B C 0.43490(17) 1.13845(12) 0.64405(11) 0.0255(5) Uani 1 1 d .
C36B C 0.76934(17) 0.96732(12) 0.66719(11) 0.0239(5) Uani 1 1 d .
C37B C 0.81234(18) 0.90039(12) 0.70281(12) 0.0277(5) Uani 1 1 d .
C29A C 0.58459(19) 0.48743(12) 0.57796(11) 0.0274(5) Uani 1 1 d .
H29A H 0.518153 0.494092 0.564665 0.033 Uiso 1 1 calc R
C16B C 0.53871(18) 1.11803(12) 0.85519(11) 0.0259(5) Uani 1 1 d .
H16B H 0.564738 1.123750 0.887701 0.031 Uiso 1 1 calc R
C41B C 0.78476(17) 0.98822(12) 0.60114(11) 0.0267(5) Uani 1 1 d .
C16A C 0.76618(19) 0.62661(12) 0.61895(11) 0.0294(5) Uani 1 1 d .
H16A H 0.765330 0.640014 0.576011 0.035 Uiso 1 1 calc R
C18A C 0.78026(17) 0.57279(12) 0.81406(10) 0.0227(5) Uani 1 1 d .
C15B C 0.47378(18) 1.17012(12) 0.81789(11) 0.0269(5) Uani 1 1 d .
H15B H 0.456858 1.210926 0.824576 0.032 Uiso 1 1 calc R
C24B C 0.51926(18) 1.18729(13) 0.62480(11) 0.0294(5) Uani 1 1 d .
H24D H 0.503085 1.218101 0.646635 0.044 Uiso 1 1 calc GR
H24E H 0.522641 1.213227 0.580495 0.044 Uiso 1 1 calc GR
H24F H 0.585885 1.161712 0.634977 0.044 Uiso 1 1 calc GR
C23B C 0.32731(17) 1.05377(12) 0.72324(12) 0.0282(5) Uani 1 1 d .
C14A C 0.79823(18) 0.65146(12) 0.70531(11) 0.0279(5) Uani 1 1 d .
H14A H 0.818219 0.681717 0.720751 0.034 Uiso 1 1 calc R
C28B C 0.56463(18) 0.95263(12) 0.94461(11) 0.0269(5) Uani 1 1 d .
C31A C 0.75621(18) 0.43051(12) 0.58497(10) 0.0259(5) Uani 1 1 d .
H31A H 0.806956 0.399023 0.576008 0.031 Uiso 1 1 calc R
C32B C 0.72949(18) 1.00322(13) 0.90006(11) 0.0273(5) Uani 1 1 d .
C30A C 0.65636(19) 0.43713(12) 0.56748(11) 0.0278(5) Uani 1 1 d .
C31B C 0.77331(19) 0.95887(13) 0.95396(11) 0.0304(6) Uani 1 1 d .
H31B H 0.844039 0.960206 0.956684 0.037 Uiso 1 1 calc R
C43A C 0.61193(18) 0.40685(13) 0.94047(10) 0.0267(5) Uani 1 1 d .
C3A C 1.04022(18) 0.22309(12) 0.74397(12) 0.0298(5) Uani 1 1 d .
C56B C 0.65694(18) 1.07957(13) 0.53613(11) 0.0279(5) Uani 1 1 d .
C51B C 0.75516(18) 1.06104(12) 0.55949(11) 0.0256(5) Uani 1 1 d .
C53B C 0.7975(2) 1.17811(13) 0.50470(11) 0.0314(6) Uani 1 1 d .
H53B H 0.844830 1.211118 0.494437 0.038 Uiso 1 1 calc R
C47A C 0.69715(18) 0.30887(12) 0.91762(10) 0.0274(5) Uani 1 1 d .
C42B C 0.82447(18) 0.87548(12) 0.77066(12) 0.0282(5) Uani 1 1 d .
C3B C 0.37769(18) 0.72339(13) 0.75810(11) 0.0268(5) Uani 1 1 d .
C55A C 0.30302(18) 0.46900(13) 0.65569(12) 0.0290(5) Uani 1 1 d .
H55A H 0.316901 0.461275 0.618593 0.035 Uiso 1 1 calc R
C19A C 0.87380(18) 0.54047(13) 0.84002(12) 0.0291(5) Uani 1 1 d .
C52A C 0.26268(17) 0.49276(12) 0.76568(12) 0.0276(5) Uani 1 1 d .
C52B C 0.82690(18) 1.11057(13) 0.54212(11) 0.0278(5) Uani 1 1 d .
C22A C 0.7202(2) 0.59787(13) 0.90596(11) 0.0313(6) Uani 1 1 d .
H22A H 0.667782 0.616055 0.928621 0.038 Uiso 1 1 calc R
C53A C 0.21309(17) 0.53456(12) 0.71339(12) 0.0303(6) Uani 1 1 d .
H53A H 0.166919 0.571628 0.715335 0.036 Uiso 1 1 calc R
C54A C 0.23025(18) 0.52276(13) 0.65852(12) 0.0301(6) Uani 1 1 d .
C26A C 0.59850(18) 0.63136(13) 0.82296(12) 0.0291(5) Uani 1 1 d .
H26A H 0.609782 0.671814 0.785898 0.044 Uiso 1 1 calc GR
H26B H 0.551804 0.643532 0.853898 0.044 Uiso 1 1 calc GR
H26C H 0.567880 0.598788 0.812896 0.044 Uiso 1 1 calc GR
C30B C 0.7156(2) 0.91286(13) 1.00366(11) 0.0312(6) Uani 1 1 d .
C15A C 0.7960(2) 0.67127(13) 0.64201(12) 0.0339(6) Uani 1 1 d .
H15A H 0.814457 0.714634 0.614791 0.041 Uiso 1 1 calc R
C35A C 0.89273(17) 0.46041(12) 0.63344(11) 0.0269(5) Uani 1 1 d .
H35A H 0.924250 0.503175 0.613126 0.040 Uiso 1 1 calc GR
H35B H 0.933979 0.425935 0.620661 0.040 Uiso 1 1 calc GR
H35C H 0.890009 0.446383 0.678010 0.040 Uiso 1 1 calc GR
C20B C 0.38039(18) 1.13476(13) 0.59866(12) 0.0317(6) Uani 1 1 d .
H20B H 0.397061 1.162640 0.556953 0.038 Uiso 1 1 calc R
C29B C 0.61258(19) 0.90868(13) 0.99689(11) 0.0300(5) Uani 1 1 d .
H29B H 0.574264 0.875369 1.028386 0.036 Uiso 1 1 calc R
C40A C 0.32038(19) 0.33631(13) 0.86169(12) 0.0333(6) Uani 1 1 d .
H40A H 0.255640 0.331845 0.851479 0.040 Uiso 1 1 calc R
C47B C 0.90167(19) 0.90095(12) 0.79007(12) 0.0298(5) Uani 1 1 d .
C54B C 0.7000(2) 1.19782(13) 0.48220(11) 0.0312(6) Uani 1 1 d .
C6A C 0.80143(19) 0.23064(13) 0.63166(11) 0.0301(5) Uani 1 1 d .
H6AA H 0.810784 0.278521 0.608867 0.045 Uiso 1 1 calc GR
H6AB H 0.741487 0.219190 0.619095 0.045 Uiso 1 1 calc GR
H6AC H 0.863110 0.203483 0.622952 0.045 Uiso 1 1 calc GR
C43B C 0.77098(19) 0.82069(13) 0.81528(13) 0.0345(6) Uani 1 1 d .
C44A C 0.70295(19) 0.41011(13) 0.96405(11) 0.0304(6) Uani 1 1 d .
H44A H 0.705099 0.444326 0.979262 0.037 Uiso 1 1 calc R
C38B C 0.85598(19) 0.85568(13) 0.67307(13) 0.0334(6) Uani 1 1 d .
H38B H 0.879906 0.810983 0.697167 0.040 Uiso 1 1 calc R
C21B C 0.30188(19) 1.09073(14) 0.61373(13) 0.0340(6) Uani 1 1 d .
C55B C 0.63211(19) 1.14701(14) 0.49763(11) 0.0320(6) Uani 1 1 d .
H55B H 0.567478 1.158769 0.481468 0.038 Uiso 1 1 calc R
C2A C 0.97586(18) 0.19305(12) 0.72388(12) 0.0287(5) Uani 1 1 d .
C9A C 1.01129(18) 0.32747(12) 0.77849(12) 0.0280(5) Uani 1 1 d .
H9A H 0.949466 0.359784 0.779327 0.034 Uiso 1 1 calc R
C4A C 0.78396(18) 0.21604(13) 0.70108(11) 0.0280(5) Uani 1 1 d .
H4A H 0.773336 0.167184 0.723423 0.034 Uiso 1 1 calc R
C33A C 0.52753(19) 0.58316(13) 0.61609(12) 0.0324(6) Uani 1 1 d .
H33A H 0.520144 0.579080 0.658912 0.049 Uiso 1 1 calc GR
H33B H 0.461174 0.577861 0.605467 0.049 Uiso 1 1 calc GR
H33C H 0.549731 0.627595 0.589294 0.049 Uiso 1 1 calc GR
C20A C 0.8890(2) 0.54049(14) 0.89733(12) 0.0363(6) Uani 1 1 d .
H20A H 0.952030 0.520207 0.913978 0.044 Uiso 1 1 calc R
C26B C 0.29333(19) 1.01186(13) 0.78991(12) 0.0351(6) Uani 1 1 d .
H26D H 0.345486 0.974279 0.805833 0.053 Uiso 1 1 calc GR
H26E H 0.227430 0.994240 0.792628 0.053 Uiso 1 1 calc GR
H26F H 0.285192 1.040078 0.814202 0.053 Uiso 1 1 calc GR
C57A C 0.4347(2) 0.36885(13) 0.70259(12) 0.0348(6) Uani 1 1 d .
H57A H 0.501719 0.375282 0.711557 0.052 Uiso 1 1 calc GR
H57B H 0.441135 0.368704 0.661126 0.052 Uiso 1 1 calc GR
H57C H 0.411749 0.325798 0.732372 0.052 Uiso 1 1 calc GR
C45A C 0.78973(19) 0.36409(14) 0.96545(11) 0.0332(6) Uani 1 1 d .
C40B C 0.83166(19) 0.94295(14) 0.57307(13) 0.0340(6) Uani 1 1 d .
H40B H 0.841076 0.957805 0.529638 0.041 Uiso 1 1 calc R
C46A C 0.78537(19) 0.31339(13) 0.94255(11) 0.0321(6) Uani 1 1 d .
H46A H 0.843241 0.281539 0.943967 0.039 Uiso 1 1 calc R
C35B C 0.79493(19) 1.05277(14) 0.84733(12) 0.0357(6) Uani 1 1 d .
H35D H 0.783487 1.050819 0.808397 0.053 Uiso 1 1 calc GR
H35E H 0.867970 1.040669 0.853614 0.053 Uiso 1 1 calc GR
H35F H 0.775183 1.098512 0.846233 0.053 Uiso 1 1 calc GR
C38A C 0.4509(2) 0.29843(14) 0.93168(12) 0.0356(6) Uani 1 1 d .
H38A H 0.475411 0.267602 0.968923 0.043 Uiso 1 1 calc R
C57B C 0.93485(19) 1.09104(15) 0.56386(13) 0.0375(6) Uani 1 1 d .
H57D H 0.928707 1.072655 0.608793 0.056 Uiso 1 1 calc GR
H57E H 0.973547 1.130988 0.547956 0.056 Uiso 1 1 calc GR
H57F H 0.971216 1.057015 0.548715 0.056 Uiso 1 1 calc GR
C39A C 0.3556(2) 0.29049(14) 0.91722(13) 0.0396(7) Uani 1 1 d .
H39A H 0.315747 0.255078 0.944220 0.048 Uiso 1 1 calc R
C50B C 0.9640(2) 0.95741(13) 0.74378(13) 0.0369(6) Uani 1 1 d .
H50D H 0.996223 0.944377 0.709704 0.055 Uiso 1 1 calc GR
H50E H 1.017586 0.965375 0.763892 0.055 Uiso 1 1 calc GR
H50F H 0.918162 0.998680 0.728054 0.055 Uiso 1 1 calc GR
C22B C 0.27571(18) 1.05174(13) 0.67599(13) 0.0334(6) Uani 1 1 d .
H22B H 0.221667 1.023100 0.686778 0.040 Uiso 1 1 calc R
C21A C 0.8139(2) 0.56961(14) 0.93081(12) 0.0376(6) Uani 1 1 d .
C2B C 0.35346(19) 0.71151(15) 0.81947(12) 0.0356(6) Uani 1 1 d .
C59B C 0.57916(19) 1.02699(14) 0.55584(13) 0.0373(6) Uani 1 1 d .
H59D H 0.610124 0.988317 0.545678 0.056 Uiso 1 1 calc GR
H59E H 0.517705 1.046769 0.534296 0.056 Uiso 1 1 calc GR
H59F H 0.559700 1.012133 0.600183 0.056 Uiso 1 1 calc GR
C48A C 0.51878(19) 0.45765(14) 0.94086(12) 0.0344(6) Uani 1 1 d .
H48A H 0.495871 0.478668 0.899758 0.052 Uiso 1 1 calc GR
H48B H 0.538228 0.492407 0.952892 0.052 Uiso 1 1 calc GR
H48C H 0.462637 0.434402 0.970182 0.052 Uiso 1 1 calc GR
C39B C 0.8645(2) 0.87602(14) 0.60914(13) 0.0381(6) Uani 1 1 d .
H39B H 0.892021 0.845070 0.590290 0.046 Uiso 1 1 calc R
C10A C 1.0372(2) 0.28997(15) 0.84532(12) 0.0380(6) Uani 1 1 d .
H10A H 0.981725 0.261747 0.869451 0.057 Uiso 1 1 calc GR
H10B H 1.044213 0.322809 0.863087 0.057 Uiso 1 1 calc GR
H10C H 1.102095 0.261565 0.845815 0.057 Uiso 1 1 calc GR
C50A C 0.6972(2) 0.25408(14) 0.89186(13) 0.0383(6) Uani 1 1 d .
H50A H 0.657302 0.217736 0.921378 0.057 Uiso 1 1 calc GR
H50B H 0.768237 0.236031 0.884632 0.057 Uiso 1 1 calc GR
H50C H 0.666057 0.273500 0.853131 0.057 Uiso 1 1 calc GR
C46B C 0.9220(2) 0.87230(14) 0.85190(13) 0.0373(6) Uani 1 1 d .
H46B H 0.972428 0.890180 0.864357 0.045 Uiso 1 1 calc R
C5A C 0.68741(18) 0.25768(16) 0.71758(13) 0.0384(7) Uani 1 1 d .
H5AA H 0.678793 0.247096 0.761866 0.058 Uiso 1 1 calc GR
H5AB H 0.626419 0.246545 0.705756 0.058 Uiso 1 1 calc GR
H5AC H 0.695846 0.305793 0.695589 0.058 Uiso 1 1 calc GR
C34B C 0.7609(2) 0.87148(14) 1.06463(12) 0.0388(6) Uani 1 1 d .
H34D H 0.835939 0.864488 1.056895 0.058 Uiso 1 1 calc GR
H34E H 0.731860 0.827770 1.083494 0.058 Uiso 1 1 calc GR
H34F H 0.743603 0.895826 1.092366 0.058 Uiso 1 1 calc GR
C24A C 0.95526(19) 0.50600(15) 0.80596(14) 0.0404(7) Uani 1 1 d .
H24A H 0.927792 0.466970 0.804461 0.061 Uiso 1 1 calc GR
H24B H 1.017230 0.491105 0.827548 0.061 Uiso 1 1 calc GR
H24C H 0.972766 0.537893 0.764098 0.061 Uiso 1 1 calc GR
C11A C 1.09830(19) 0.36917(13) 0.73556(13) 0.0364(6) Uani 1 1 d .
H11A H 1.163596 0.340708 0.739598 0.055 Uiso 1 1 calc GR
H11B H 1.104338 0.407325 0.746819 0.055 Uiso 1 1 calc GR
H11C H 1.082164 0.385939 0.693027 0.055 Uiso 1 1 calc GR
C58A C 0.1685(2) 0.56511(15) 0.60437(13) 0.0417(7) Uani 1 1 d .
H58A H 0.189922 0.549551 0.570533 0.062 Uiso 1 1 calc GR
H58B H 0.181267 0.612542 0.590715 0.062 Uiso 1 1 calc GR
H58C H 0.094808 0.560271 0.617269 0.062 Uiso 1 1 calc GR
C44B C 0.7953(2) 0.79346(14) 0.87656(14) 0.0418(7) Uani 1 1 d .
H44B H 0.759347 0.757122 0.905613 0.050 Uiso 1 1 calc R
C59A C 0.2401(2) 0.50587(15) 0.82532(13) 0.0383(6) Uani 1 1 d .
H59A H 0.201745 0.469774 0.856508 0.057 Uiso 1 1 calc GR
H59B H 0.198989 0.549145 0.817700 0.057 Uiso 1 1 calc GR
H59C H 0.305204 0.507058 0.839866 0.057 Uiso 1 1 calc GR
C45B C 0.8702(2) 0.81797(14) 0.89597(13) 0.0413(7) Uani 1 1 d .
C33B C 0.45023(19) 0.94943(14) 0.94227(13) 0.0369(6) Uani 1 1 d .
H33D H 0.411706 0.991567 0.942198 0.055 Uiso 1 1 calc GR
H33E H 0.424339 0.911662 0.978244 0.055 Uiso 1 1 calc GR
H33F H 0.441323 0.943026 0.904885 0.055 Uiso 1 1 calc GR
C60A C 0.8012(2) 0.66453(15) 0.44227(14) 0.0435(7) Uani 1 1 d .
C34A C 0.6263(2) 0.39134(14) 0.53834(13) 0.0388(6) Uani 1 1 d .
H34A H 0.571215 0.364445 0.565219 0.058 Uiso 1 1 calc GR
H34B H 0.686409 0.361313 0.532783 0.058 Uiso 1 1 calc GR
H34C H 0.601946 0.419052 0.498406 0.058 Uiso 1 1 calc GR
C1B C 0.4114(2) 0.81321(16) 0.77441(17) 0.0466(8) Uani 1 1 d .
H1BA H 0.432093 0.855870 0.768138 0.056 Uiso 1 1 calc R
C49A C 0.8880(2) 0.36800(16) 0.99159(13) 0.0455(7) Uani 1 1 d .
H49A H 0.944527 0.380098 0.958481 0.068 Uiso 1 1 calc GR
H49B H 0.906813 0.324142 1.023097 0.068 Uiso 1 1 calc GR
H49C H 0.874808 0.402221 1.009767 0.068 Uiso 1 1 calc GR
C61A C 0.8663(2) 0.60518(15) 0.46661(13) 0.0468(7) Uani 1 1 d .
H61A H 0.846130 0.563560 0.469510 0.056 Uiso 1 1 calc R
C8B C 0.3687(2) 0.67837(14) 0.72425(13) 0.0422(7) Uani 1 1 d .
H8BA H 0.310065 0.695891 0.699928 0.063 Uiso 1 1 calc GR
H8BB H 0.358242 0.632648 0.753915 0.063 Uiso 1 1 calc GR
H8BC H 0.432155 0.677444 0.696998 0.063 Uiso 1 1 calc GR
C58B C 0.6677(2) 1.27177(14) 0.44431(13) 0.0423(7) Uani 1 1 d .
H58D H 0.659424 1.298008 0.470403 0.063 Uiso 1 1 calc GR
H58E H 0.602242 1.274814 0.428265 0.063 Uiso 1 1 calc GR
H58F H 0.720880 1.289696 0.410094 0.063 Uiso 1 1 calc GR
C7A C 0.9985(2) 0.13090(14) 0.70790(15) 0.0435(7) Uani 1 1 d .
H7AA H 0.935513 0.107953 0.716842 0.065 Uiso 1 1 calc GR
H7AB H 1.051667 0.100372 0.732337 0.065 Uiso 1 1 calc GR
H7AC H 1.022999 0.144223 0.664193 0.065 Uiso 1 1 calc GR
C48B C 0.6897(2) 0.79042(14) 0.79643(15) 0.0456(7) Uani 1 1 d .
H48D H 0.640150 0.826525 0.773989 0.068 Uiso 1 1 calc GR
H48E H 0.653493 0.758675 0.833180 0.068 Uiso 1 1 calc GR
H48F H 0.723552 0.766716 0.770071 0.068 Uiso 1 1 calc GR
C62A C 0.9597(2) 0.60651(16) 0.48648(13) 0.0475(8) Uani 1 1 d .
H62A H 1.002717 0.565970 0.502305 0.057 Uiso 1 1 calc R
C8A C 1.1542(2) 0.20382(16) 0.75191(16) 0.0467(7) Uani 1 1 d .
H8AA H 1.193993 0.241325 0.724518 0.070 Uiso 1 1 calc GR
H8AB H 1.177087 0.164015 0.741805 0.070 Uiso 1 1 calc GR
H8AC H 1.165005 0.193712 0.794517 0.070 Uiso 1 1 calc GR
C65A C 0.8340(2) 0.72551(15) 0.43823(14) 0.0479(7) Uani 1 1 d .
H65A H 0.792358 0.766425 0.421235 0.058 Uiso 1 1 calc R
C25B C 0.2467(2) 1.08582(18) 0.56312(15) 0.0508(8) Uani 1 1 d .
H25D H 0.248404 1.128438 0.527480 0.076 Uiso 1 1 calc GR
H25E H 0.174897 1.076634 0.578780 0.076 Uiso 1 1 calc GR
H25F H 0.281691 1.049259 0.550988 0.076 Uiso 1 1 calc GR
C6B C 0.2486(3) 0.81555(17) 0.89314(14) 0.0523(8) Uani 1 1 d .
H6BA H 0.245621 0.858945 0.858430 0.078 Uiso 1 1 calc GR
H6BB H 0.236627 0.823170 0.931620 0.078 Uiso 1 1 calc GR
H6BC H 0.195570 0.788648 0.892081 0.078 Uiso 1 1 calc GR
C65B C 1.0954(2) 0.76286(19) 0.66237(16) 0.0541(8) Uani 1 1 d .
H65B H 1.103141 0.767601 0.620659 0.065 Uiso 1 1 calc R
C49B C 0.8972(3) 0.78645(18) 0.96253(14) 0.0609(9) Uani 1 1 d .
H49D H 0.963834 0.800296 0.964521 0.091 Uiso 1 1 calc GR
H49E H 0.901266 0.737267 0.976675 0.091 Uiso 1 1 calc GR
H49F H 0.843755 0.801712 0.988808 0.091 Uiso 1 1 calc GR
C9B C 0.4473(2) 0.82307(16) 0.66299(14) 0.0486(8) Uani 1 1 d .
H9B H 0.407839 0.806856 0.639519 0.058 Uiso 1 1 calc R
C63A C 0.9906(2) 0.66666(17) 0.48337(14) 0.0533(8) Uani 1 1 d .
H63A H 1.053786 0.667234 0.497571 0.064 Uiso 1 1 calc R
C61B C 1.1110(2) 0.8012(2) 0.74499(19) 0.0604(10) Uani 1 1 d .
H61B H 1.130044 0.832064 0.760039 0.073 Uiso 1 1 calc R
C64B C 1.0569(2) 0.70613(18) 0.7080(2) 0.0634(10) Uani 1 1 d .
H64B H 1.037537 0.672539 0.696425 0.076 Uiso 1 1 calc R
C60B C 1.1237(2) 0.81501(17) 0.67935(19) 0.0615(10) Uani 1 1 d .
C64A C 0.9276(2) 0.72624(17) 0.45912(16) 0.0568(9) Uani 1 1 d .
H64A H 0.948304 0.767511 0.456763 0.068 Uiso 1 1 calc R
C7B C 0.3119(3) 0.64984(19) 0.87070(14) 0.0598(9) Uani 1 1 d .
H7BA H 0.360773 0.630310 0.901615 0.090 Uiso 1 1 calc GR
H7BB H 0.302713 0.616538 0.853925 0.090 Uiso 1 1 calc GR
H7BC H 0.245472 0.662797 0.889678 0.090 Uiso 1 1 calc GR
C25A C 0.8321(3) 0.56958(19) 0.99325(14) 0.0604(9) Uani 1 1 d .
H25A H 0.772210 0.593010 1.008656 0.091 Uiso 1 1 calc GR
H25B H 0.893672 0.592651 0.988226 0.091 Uiso 1 1 calc GR
H25C H 0.841880 0.523041 1.022547 0.091 Uiso 1 1 calc GR
C62B C 1.0705(3) 0.7419(2) 0.78474(19) 0.0740(12) Uani 1 1 d .
H62B H 1.059997 0.733904 0.827233 0.089 Uiso 1 1 calc R
C63B C 1.0456(3) 0.6962(2) 0.7673(3) 0.0884(15) Uani 1 1 d .
H63B H 1.019621 0.655986 0.796864 0.106 Uiso 1 1 calc R
C66A C 0.6981(3) 0.6626(2) 0.4219(2) 0.0783(12) Uani 1 1 d .
H66A H 0.709516 0.658771 0.381698 0.117 Uiso 1 1 calc GR
H66B H 0.654459 0.704061 0.418891 0.117 Uiso 1 1 calc GR
H66C H 0.663831 0.623717 0.451854 0.117 Uiso 1 1 calc GR
C4B C 0.3546(3) 0.7780(3) 0.8889(2) 0.1020(19) Uani 1 1 d .
C10B C 0.4178(4) 0.90001(19) 0.6446(2) 0.0902(15) Uani 1 1 d .
H10D H 0.343665 0.908078 0.655126 0.135 Uiso 1 1 calc GR
H10E H 0.435143 0.923161 0.600334 0.135 Uiso 1 1 calc GR
H10F H 0.456075 0.917259 0.666729 0.135 Uiso 1 1 calc GR
C5B C 0.4375(3) 0.7907(3) 0.90928(19) 0.1097(19) Uani 1 1 d .
H5BA H 0.493265 0.755089 0.911251 0.165 Uiso 1 1 calc GR
H5BB H 0.417913 0.791879 0.950218 0.165 Uiso 1 1 calc GR
H5BC H 0.461090 0.834224 0.881000 0.165 Uiso 1 1 calc GR
C11B C 0.5618(3) 0.8039(3) 0.64937(18) 0.131(3) Uani 1 1 d .
H11D H 0.602031 0.817599 0.673203 0.197 Uiso 1 1 calc GR
H11E H 0.583124 0.826770 0.605522 0.197 Uiso 1 1 calc GR
H11F H 0.573534 0.755063 0.660639 0.197 Uiso 1 1 calc GR
C66B C 1.1507(4) 0.8824(2) 0.6302(2) 0.0964(15) Uani 1 1 d .
H66D H 1.203621 0.874905 0.599269 0.145 Uiso 1 1 calc GR
H66E H 1.176957 0.909142 0.648909 0.145 Uiso 1 1 calc GR
H66F H 1.088926 0.906658 0.610606 0.145 Uiso 1 1 calc GR
H1A H 0.7347(16) 0.4559(11) 0.8305(9) 0.014(5) Uiso 1 1 d .
H1B H 0.6352(17) 0.9363(11) 0.8234(10) 0.021(6) Uiso 1 1 d .

loop_
_atom_site_aniso_label
_atom_site_aniso_U_11
_atom_site_aniso_U_22
_atom_site_aniso_U_33
_atom_site_aniso_U_23
_atom_site_aniso_U_13
_atom_site_aniso_U_12
P1A 0.0156(3) 0.0199(3) 0.0218(3) -0.0088(2) -0.0021(2) -0.0016(2)
P1B 0.0213(3) 0.0205(3) 0.0286(3) -0.0127(3) -0.0065(2) 0.0026(2)
P2A 0.0161(3) 0.0227(3) 0.0290(3) -0.0079(3) -0.0038(2) -0.0022(2)
P2B 0.0258(3) 0.0207(3) 0.0332(3) -0.0139(3) -0.0002(3) 0.0014(2)
O1A 0.0251(8) 0.0222(8) 0.0301(9) -0.0099(7) 0.0004(7) 0.0018(7)
O1B 0.0277(9) 0.0292(9) 0.0512(11) -0.0238(9) -0.0068(8) -0.0033(7)
N2A 0.0175(9) 0.0209(10) 0.0362(11) -0.0125(9) -0.0047(8) 0.0005(8)
N1A 0.0214(9) 0.0183(10) 0.0296(10) -0.0090(8) -0.0027(8) -0.0023(8)
N13B 0.0254(10) 0.0314(12) 0.0414(13) -0.0149(10) -0.0083(9) -0.0014(9)
C13A 0.0161(10) 0.0249(12) 0.0279(12) -0.0134(10) -0.0003(9) -0.0021(9)
C12A 0.0147(10) 0.0211(11) 0.0248(12) -0.0093(10) 0.0004(9) -0.0015(9)
C17A 0.0202(11) 0.0206(12) 0.0260(12) -0.0112(10) -0.0014(9) 0.0006(9)
C27A 0.0270(12) 0.0193(11) 0.0170(11) -0.0049(9) -0.0002(9) -0.0035(9)
C13B 0.0165(10) 0.0231(12) 0.0244(12) -0.0098(10) -0.0010(9) -0.0014(9)
C12B 0.0180(11) 0.0216(12) 0.0249(12) -0.0106(10) -0.0013(9) -0.0014(9)
C18B 0.0182(11) 0.0217(12) 0.0339(13) -0.0150(11) -0.0089(9) 0.0060(9)
C14B 0.0183(11) 0.0236(12) 0.0298(12) -0.0102(10) -0.0032(9) 0.0022(9)
C51A 0.0158(11) 0.0280(13) 0.0332(13) -0.0123(11) -0.0053(9) -0.0072(9)
N12B 0.0293(12) 0.0715(18) 0.0559(16) -0.0490(15) -0.0024(11) -0.0009(12)
C23A 0.0252(12) 0.0227(12) 0.0285(12) -0.0131(10) -0.0026(9) -0.0060(9)
C36A 0.0192(11) 0.0252(12) 0.0294(12) -0.0139(10) -0.0009(9) -0.0044(9)
C17B 0.0199(11) 0.0247(12) 0.0248(12) -0.0104(10) -0.0011(9) -0.0030(9)
C1A 0.0163(11) 0.0209(12) 0.0296(12) -0.0097(10) -0.0034(9) -0.0003(9)
C41A 0.0213(11) 0.0264(12) 0.0322(13) -0.0143(11) -0.0042(10) -0.0053(10)
C37A 0.0241(12) 0.0275(13) 0.0264(12) -0.0104(10) -0.0021(10) -0.0073(10)
C27B 0.0283(12) 0.0230(12) 0.0253(12) -0.0133(10) -0.0062(10) 0.0017(10)
C28A 0.0296(12) 0.0204(12) 0.0207(11) -0.0039(10) -0.0050(9) -0.0001(10)
C32A 0.0261(12) 0.0203(11) 0.0171(11) -0.0055(9) 0.0008(9) -0.0034(9)
C42A 0.0240(12) 0.0303(13) 0.0169(11) -0.0052(10) -0.0014(9) -0.0081(10)
C56A 0.0197(11) 0.0260(13) 0.0342(13) -0.0111(11) -0.0051(10) -0.0051(10)
C19B 0.0202(11) 0.0250(12) 0.0361(14) -0.0167(11) -0.0104(10) 0.0063(9)
C36B 0.0196(11) 0.0215(12) 0.0355(13) -0.0159(11) -0.0046(10) -0.0004(9)
C37B 0.0219(12) 0.0242(12) 0.0407(14) -0.0160(11) -0.0054(10) -0.0002(10)
C29A 0.0288(12) 0.0285(13) 0.0244(12) -0.0077(10) -0.0101(10) 0.0000(10)
C16B 0.0309(12) 0.0260(13) 0.0241(12) -0.0126(10) -0.0040(10) -0.0031(10)
C41B 0.0206(11) 0.0268(13) 0.0374(14) -0.0168(11) -0.0069(10) 0.0011(10)
C16A 0.0396(14) 0.0249(13) 0.0232(12) -0.0096(10) 0.0014(10) -0.0057(11)
C18A 0.0217(11) 0.0231(12) 0.0282(12) -0.0131(10) -0.0031(9) -0.0071(9)
C15B 0.0304(13) 0.0227(12) 0.0308(13) -0.0151(11) -0.0003(10) -0.0007(10)
C24B 0.0270(12) 0.0299(13) 0.0307(13) -0.0107(11) -0.0072(10) 0.0011(10)
C23B 0.0191(11) 0.0246(13) 0.0441(15) -0.0168(11) -0.0081(10) 0.0043(9)
C14A 0.0319(13) 0.0238(13) 0.0320(13) -0.0146(11) 0.0021(10) -0.0088(10)
C28B 0.0299(12) 0.0238(12) 0.0311(13) -0.0140(11) -0.0060(10) -0.0015(10)
C31A 0.0321(13) 0.0207(12) 0.0233(12) -0.0091(10) 0.0006(10) 0.0010(10)
C32B 0.0272(12) 0.0312(13) 0.0266(12) -0.0140(11) -0.0041(10) -0.0023(10)
C30A 0.0384(14) 0.0242(13) 0.0218(12) -0.0082(10) -0.0053(10) -0.0055(11)
C31B 0.0249(12) 0.0353(14) 0.0333(14) -0.0134(12) -0.0107(10) -0.0001(11)
C43A 0.0258(12) 0.0343(14) 0.0193(11) -0.0085(10) 0.0009(9) -0.0089(10)
C3A 0.0235(12) 0.0244(13) 0.0412(15) -0.0133(11) -0.0069(10) 0.0051(10)
C56B 0.0260(12) 0.0330(14) 0.0301(13) -0.0180(11) -0.0055(10) 0.0014(10)
C51B 0.0264(12) 0.0290(13) 0.0272(12) -0.0179(11) -0.0044(10) 0.0023(10)
C53B 0.0397(14) 0.0330(14) 0.0248(13) -0.0135(11) -0.0018(11) -0.0077(11)
C47A 0.0301(13) 0.0279(13) 0.0201(12) -0.0043(10) -0.0004(10) -0.0059(10)
C42B 0.0240(12) 0.0187(12) 0.0412(14) -0.0129(11) -0.0041(10) 0.0064(9)
C3B 0.0239(12) 0.0305(13) 0.0301(13) -0.0153(11) -0.0075(10) 0.0015(10)
C55A 0.0245(12) 0.0337(14) 0.0322(13) -0.0139(11) -0.0050(10) -0.0067(10)
C19A 0.0213(12) 0.0296(13) 0.0371(14) -0.0111(11) -0.0058(10) -0.0065(10)
C52A 0.0181(11) 0.0302(13) 0.0395(14) -0.0169(11) -0.0024(10) -0.0080(10)
C52B 0.0284(12) 0.0349(14) 0.0262(12) -0.0178(11) -0.0039(10) -0.0024(11)
C22A 0.0371(14) 0.0314(14) 0.0311(13) -0.0175(11) -0.0020(11) -0.0068(11)
C53A 0.0173(11) 0.0247(13) 0.0488(16) -0.0139(12) -0.0042(10) -0.0011(9)
C54A 0.0199(11) 0.0282(13) 0.0383(14) -0.0054(11) -0.0060(10) -0.0079(10)
C26A 0.0242(12) 0.0309(13) 0.0359(14) -0.0173(11) -0.0021(10) -0.0012(10)
C30B 0.0368(14) 0.0284(13) 0.0286(13) -0.0106(11) -0.0080(11) 0.0007(11)
C15A 0.0458(15) 0.0218(13) 0.0317(14) -0.0083(11) 0.0062(11) -0.0128(11)
C35A 0.0243(12) 0.0288(13) 0.0273(13) -0.0113(11) -0.0003(10) -0.0016(10)
C20B 0.0266(12) 0.0360(14) 0.0362(14) -0.0181(12) -0.0127(11) 0.0092(11)
C29B 0.0359(14) 0.0257(13) 0.0273(13) -0.0082(11) -0.0031(10) -0.0043(11)
C40A 0.0249(12) 0.0374(15) 0.0407(15) -0.0142(12) -0.0052(11) -0.0128(11)
C47B 0.0282(12) 0.0237(13) 0.0378(14) -0.0140(11) -0.0046(11) 0.0049(10)
C54B 0.0430(15) 0.0312(14) 0.0222(12) -0.0148(11) -0.0046(11) 0.0035(11)
C6A 0.0290(13) 0.0302(13) 0.0346(14) -0.0156(11) -0.0047(10) -0.0025(10)
C43B 0.0272(13) 0.0214(13) 0.0508(17) -0.0131(12) -0.0011(11) 0.0064(10)
C44A 0.0353(14) 0.0363(14) 0.0206(12) -0.0078(11) -0.0046(10) -0.0132(11)
C38B 0.0308(13) 0.0220(13) 0.0522(17) -0.0196(12) -0.0095(12) 0.0044(10)
C21B 0.0258(13) 0.0392(15) 0.0497(17) -0.0285(14) -0.0195(12) 0.0083(11)
C55B 0.0281(13) 0.0422(15) 0.0301(13) -0.0193(12) -0.0087(10) 0.0057(11)
C2A 0.0273(12) 0.0201(12) 0.0369(14) -0.0102(11) -0.0047(10) 0.0035(10)
C9A 0.0208(11) 0.0265(13) 0.0449(15) -0.0212(12) -0.0080(10) -0.0002(10)
C4A 0.0288(12) 0.0270(13) 0.0291(13) -0.0089(11) -0.0036(10) -0.0098(10)
C33A 0.0347(14) 0.0275(13) 0.0345(14) -0.0119(11) -0.0107(11) 0.0068(11)
C20A 0.0294(13) 0.0392(15) 0.0418(15) -0.0107(13) -0.0178(12) -0.0062(11)
C26B 0.0253(13) 0.0308(14) 0.0484(16) -0.0127(13) -0.0066(11) -0.0037(11)
C57A 0.0346(14) 0.0333(15) 0.0387(15) -0.0166(12) -0.0081(11) 0.0033(11)
C45A 0.0303(13) 0.0398(15) 0.0230(12) -0.0015(11) -0.0051(10) -0.0114(12)
C40B 0.0319(13) 0.0401(15) 0.0394(15) -0.0258(13) -0.0074(11) 0.0026(11)
C46A 0.0253(12) 0.0354(14) 0.0271(13) -0.0028(11) -0.0039(10) -0.0010(11)
C35B 0.0296(13) 0.0447(16) 0.0310(14) -0.0100(12) -0.0055(11) -0.0084(12)
C38A 0.0384(14) 0.0362(15) 0.0293(13) -0.0049(12) -0.0068(11) -0.0131(12)
C57B 0.0304(14) 0.0434(16) 0.0430(16) -0.0182(13) -0.0090(12) -0.0063(12)
C39A 0.0367(15) 0.0394(16) 0.0379(15) -0.0039(13) -0.0021(12) -0.0222(12)
C50B 0.0354(14) 0.0283(14) 0.0485(16) -0.0130(13) -0.0115(12) -0.0049(11)
C22B 0.0208(12) 0.0323(14) 0.0560(17) -0.0248(13) -0.0118(11) 0.0010(10)
C21A 0.0482(16) 0.0386(15) 0.0322(14) -0.0143(12) -0.0136(12) -0.0113(13)
C2B 0.0240(12) 0.0545(18) 0.0363(15) -0.0258(14) -0.0039(11) -0.0027(12)
C59B 0.0266(13) 0.0398(16) 0.0507(17) -0.0216(14) -0.0098(12) 0.0000(11)
C48A 0.0312(13) 0.0447(16) 0.0345(14) -0.0241(13) 0.0008(11) -0.0044(12)
C39B 0.0375(14) 0.0361(15) 0.0522(17) -0.0312(14) -0.0108(12) 0.0091(12)
C10A 0.0277(13) 0.0499(17) 0.0434(16) -0.0233(14) -0.0057(11) -0.0064(12)
C50A 0.0426(15) 0.0332(15) 0.0380(15) -0.0130(12) -0.0065(12) 0.0010(12)
C46B 0.0394(15) 0.0320(15) 0.0436(16) -0.0186(13) -0.0108(12) 0.0067(12)
C5A 0.0206(12) 0.0654(19) 0.0398(15) -0.0301(14) 0.0004(11) -0.0118(12)
C34B 0.0429(15) 0.0379(15) 0.0330(14) -0.0075(12) -0.0136(12) -0.0023(12)
C24A 0.0191(12) 0.0451(17) 0.0568(18) -0.0194(14) -0.0054(12) -0.0001(11)
C11A 0.0287(13) 0.0313(14) 0.0528(17) -0.0169(13) -0.0081(12) -0.0069(11)
C58A 0.0307(14) 0.0397(16) 0.0466(17) -0.0046(13) -0.0125(12) -0.0038(12)
C44B 0.0390(15) 0.0248(14) 0.0471(17) -0.0047(13) 0.0068(13) 0.0048(12)
C59A 0.0269(13) 0.0465(17) 0.0502(17) -0.0279(14) -0.0076(12) 0.0017(12)
C45B 0.0451(16) 0.0341(15) 0.0375(15) -0.0114(13) -0.0031(13) 0.0120(13)
C33B 0.0307(14) 0.0369(15) 0.0413(15) -0.0110(13) -0.0054(11) -0.0075(11)
C60A 0.0449(16) 0.0438(17) 0.0459(17) -0.0228(14) -0.0102(13) 0.0057(13)
C34A 0.0477(16) 0.0383(16) 0.0397(15) -0.0219(13) -0.0133(13) -0.0031(13)
C1B 0.0319(14) 0.0440(17) 0.087(2) -0.0481(19) -0.0213(15) 0.0068(13)
C49A 0.0331(15) 0.0578(19) 0.0425(16) -0.0092(15) -0.0145(12) -0.0115(13)
C61A 0.0602(19) 0.0381(17) 0.0410(16) -0.0188(14) -0.0014(14) 0.0065(14)
C8B 0.0595(18) 0.0368(16) 0.0397(16) -0.0225(13) -0.0151(13) 0.0007(14)
C58B 0.0582(18) 0.0346(15) 0.0345(15) -0.0144(13) -0.0106(13) 0.0043(13)
C7A 0.0457(16) 0.0283(14) 0.0637(19) -0.0259(14) -0.0133(14) 0.0071(12)
C48B 0.0341(15) 0.0256(14) 0.073(2) -0.0152(14) -0.0036(14) -0.0018(12)
C62A 0.0479(18) 0.0462(18) 0.0310(15) -0.0047(13) 0.0019(13) 0.0152(14)
C8A 0.0252(14) 0.0455(17) 0.076(2) -0.0318(16) -0.0134(13) 0.0124(12)
C65A 0.0444(17) 0.0345(16) 0.0552(19) -0.0079(14) -0.0127(14) 0.0083(13)
C25B 0.0398(16) 0.070(2) 0.062(2) -0.0418(18) -0.0243(14) 0.0035(15)
C6B 0.062(2) 0.0526(19) 0.0418(17) -0.0257(15) 0.0047(14) 0.0103(15)
C65B 0.0398(17) 0.071(2) 0.057(2) -0.0347(19) -0.0070(14) 0.0114(16)
C49B 0.073(2) 0.053(2) 0.0437(18) -0.0110(16) -0.0084(16) 0.0183(17)
C9B 0.0394(16) 0.0516(19) 0.0421(17) 0.0027(14) -0.0162(13) -0.0115(14)
C63A 0.0331(15) 0.059(2) 0.0477(18) 0.0003(16) -0.0022(13) -0.0037(15)
C61B 0.0395(17) 0.069(2) 0.100(3) -0.060(2) -0.0291(18) 0.0179(16)
C64B 0.0339(17) 0.042(2) 0.114(3) -0.033(2) -0.013(2) 0.0129(14)
C60B 0.0363(17) 0.0404(18) 0.087(3) -0.0062(18) 0.0011(17) -0.0006(14)
C64A 0.0456(18) 0.0463(19) 0.070(2) -0.0098(17) -0.0048(16) -0.0137(15)
C7B 0.0535(19) 0.090(3) 0.0347(17) -0.0199(17) 0.0030(14) -0.0243(18)
C25A 0.083(2) 0.068(2) 0.0429(18) -0.0252(17) -0.0272(17) -0.0106(19)
C62B 0.055(2) 0.074(3) 0.060(2) -0.002(2) -0.0077(18) 0.029(2)
C63B 0.055(2) 0.050(3) 0.118(4) 0.003(3) -0.002(3) 0.0164(19)
C66A 0.070(2) 0.077(3) 0.107(3) -0.049(3) -0.042(2) 0.008(2)
C4B 0.057(2) 0.204(5) 0.114(3) -0.142(4) -0.031(2) 0.038(3)
C10B 0.125(4) 0.048(2) 0.090(3) 0.005(2) -0.045(3) -0.042(2)
C5B 0.083(3) 0.218(6) 0.058(2) -0.089(3) -0.022(2) 0.017(3)
C11B 0.039(2) 0.244(7) 0.040(2) 0.011(3) 0.0066(17) 0.011(3)
C66B 0.097(3) 0.093(3) 0.102(3) -0.047(3) 0.022(3) -0.023(3)

loop_
_atom_type_symbol
_atom_type_description
_atom_type_scat_dispersion_real
_atom_type_scat_dispersion_imag
_atom_type_scat_source
C C 0.0033 0.0016 'International Tables Vol C Tables 4.2.6.8 and 6.1.1.4'
H H 0.0000 0.0000 'International Tables Vol C Tables 4.2.6.8 and 6.1.1.4'
N N 0.0061 0.0033 'International Tables Vol C Tables 4.2.6.8 and 6.1.1.4'
O O 0.0106 0.0060 'International Tables Vol C Tables 4.2.6.8 and 6.1.1.4'
P P 0.1023 0.0942 'International Tables Vol C Tables 4.2.6.8 and 6.1.1.4'

loop_
_exptl_crystal_face_index_h
_exptl_crystal_face_index_k
_exptl_crystal_face_index_l
_exptl_crystal_face_perp_dist
-7 -29 -9 0.1552
-11 2 -25 0.0558
7 28 10 0.4051
-1 -29 -18 0.1667
-14 0 15 0.0302
15 1 -15 0.0609
-11 0 -26 0.0598
10 -3 25 0.0108
-5 2 -29 0.0559

loop_
_geom_angle_atom_site_label_1
_geom_angle_atom_site_label_2
_geom_angle_atom_site_label_3
_geom_angle
P2A P1A H1A 113.8(9)
O1A P1A P2A 121.46(7)
O1A P1A C12A 114.32(9)
O1A P1A H1A 107.9(9)
C12A P1A P2A 98.44(7)
C12A P1A H1A 98.4(9)
P2B P1B H1B 113.7(9)
O1B P1B P2B 121.38(8)
O1B P1B C12B 115.25(10)
O1B P1B H1B 106.7(9)
C12B P1B P2B 97.59(7)
C12B P1B H1B 100.3(9)
C36A P2A P1A 107.25(8)
C36B P2B P1B 103.58(8)
C1A N2A C3A 108.62(19)
C1A N2A C9A 121.58(18)
C3A N2A C9A 129.74(18)
C1A N1A C2A 108.31(18)
C1A N1A C4A 126.00(19)
C2A N1A C4A 125.67(19)
C3B N13B C9B 126.1(2)
C1B N13B C3B 107.7(2)
C1B N13B C9B 126.2(3)
C12A C13A C18A 126.4(2)
C14A C13A C12A 119.9(2)
C14A C13A C18A 113.65(19)
C13A C12A P1A 119.51(16)
C17A C12A P1A 121.83(16)
C17A C12A C13A 118.7(2)
C12A C17A C27A 124.3(2)
C16A C17A C12A 119.9(2)
C16A C17A C27A 115.81(19)
C28A C27A C17A 120.5(2)
C28A C27A C32A 119.8(2)
C32A C27A C17A 119.52(19)
C12B C13B C18B 123.98(19)
C14B C13B C12B 119.7(2)
C14B C13B C18B 116.25(19)
C13B C12B P1B 121.93(16)
C13B C12B C17B 118.3(2)
C17B C12B P1B 119.41(17)
C19B C18B C13B 120.6(2)
C19B C18B C23B 119.6(2)
C23B C18B C13B 119.4(2)
C13B C14B H14B 119.2
C15B C14B C13B 121.6(2)
C15B C14B H14B 119.2
C56A C51A C41A 121.0(2)
C56A C51A C52A 119.8(2)
C52A C51A C41A 119.0(2)
C2B N12B C4B 125.3(3)
C1B N12B C2B 108.7(2)
C1B N12B C4B 125.9(3)
C18A C23A C26A 120.6(2)
C22A C23A C18A 119.1(2)
C22A C23A C26A 120.3(2)
C41A C36A P2A 113.40(17)
C37A C36A P2A 129.74(16)
C37A C36A C41A 116.6(2)
C12B C17B C27B 125.4(2)
C16B C17B C12B 119.7(2)
C16B C17B C27B 114.67(19)
N2A C1A N1A 108.98(19)
N2A C1A H1AA 125.5
N1A C1A H1AA 125.5
C36A C41A C51A 121.2(2)
C40A C41A C51A 117.7(2)
C40A C41A C36A 121.0(2)
C36A C37A C42A 123.1(2)
C38A C37A C36A 120.5(2)
C38A C37A C42A 116.3(2)
C28B C27B C17B 118.4(2)
C32B C27B C17B 121.3(2)
C32B C27B C28B 119.6(2)
C27A C28A C33A 121.7(2)
C29A C28A C27A 118.5(2)
C29A C28A C33A 119.8(2)
C27A C32A C35A 120.6(2)
C31A C32A C27A 119.4(2)
C31A C32A C35A 120.0(2)
C43A C42A C37A 119.4(2)
C47A C42A C37A 120.6(2)
C47A C42A C43A 119.9(2)
C51A C56A C57A 120.1(2)
C55A C56A C51A 119.0(2)
C55A C56A C57A 121.0(2)
C18B C19B C24B 121.4(2)
C20B C19B C18B 119.1(2)
C20B C19B C24B 119.5(2)
C37B C36B P2B 126.60(18)
C41B C36B P2B 116.37(17)
C41B C36B C37B 116.9(2)
C36B C37B C42B 124.1(2)
C38B C37B C36B 119.9(2)
C38B C37B C42B 115.6(2)
C28A C29A H29A 118.7
C30A C29A C28A 122.6(2)
C30A C29A H29A 118.7
C17B C16B H16B 119.3
C15B C16B C17B 121.5(2)
C15B C16B H16B 119.3
C36B C41B C51B 120.7(2)
C40B C41B C36B 121.2(2)
C40B C41B C51B 118.0(2)
C17A C16A H16A 119.5
C15A C16A C17A 120.9(2)
C15A C16A H16A 119.5
C23A C18A C13A 120.0(2)
C23A C18A C19A 119.7(2)
C19A C18A C13A 119.8(2)
C14B C15B H15B 120.6
C16B C15B C14B 118.9(2)
C16B C15B H15B 120.6
C19B C24B H24D 109.5
C19B C24B H24E 109.5
C19B C24B H24F 109.5
H24D C24B H24E 109.5
H24D C24B H24F 109.5
H24E C24B H24F 109.5
C18B C23B C26B 121.4(2)
C22B C23B C18B 118.9(2)
C22B C23B C26B 119.7(2)
C13A C14A H14A 119.6
C15A C14A C13A 120.9(2)
C15A C14A H14A 119.6
C27B C28B C33B 121.3(2)
C29B C28B C27B 119.1(2)
C29B C28B C33B 119.5(2)
C32A C31A H31A 119.0
C30A C31A C32A 122.0(2)
C30A C31A H31A 119.0
C27B C32B C35B 120.4(2)
C31B C32B C27B 119.0(2)
C31B C32B C35B 120.6(2)
C29A C30A C34A 121.0(2)
C31A C30A C29A 117.6(2)
C31A C30A C34A 121.5(2)
C32B C31B H31B 118.8
C30B C31B C32B 122.3(2)
C30B C31B H31B 118.8
C42A C43A C48A 121.3(2)
C44A C43A C42A 119.0(2)
C44A C43A C48A 119.7(2)
N2A C3A C8A 125.3(2)
C2A C3A N2A 106.9(2)
C2A C3A C8A 127.8(2)
C51B C56B C59B 119.4(2)
C55B C56B C51B 119.2(2)
C55B C56B C59B 121.3(2)
C56B C51B C41B 120.5(2)
C52B C51B C41B 120.1(2)
C52B C51B C56B 119.4(2)
C52B C53B H53B 119.0
C54B C53B H53B 119.0
C54B C53B C52B 122.1(2)
C42A C47A C50A 121.0(2)
C46A C47A C42A 119.1(2)
C46A C47A C50A 119.9(2)
C47B C42B C37B 119.2(2)
C43B C42B C37B 121.9(2)
C43B C42B C47B 118.3(2)
N13B C3B C8B 124.2(2)
C2B C3B N13B 107.0(2)
C2B C3B C8B 128.9(2)
C56A C55A H55A 119.1
C54A C55A C56A 121.8(2)
C54A C55A H55A 119.1
C18A C19A C24A 120.1(2)
C20A C19A C18A 118.9(2)
C20A C19A C24A 121.0(2)
C51A C52A C59A 120.1(2)
C53A C52A C51A 119.3(2)
C53A C52A C59A 120.6(2)
C51B C52B C57B 120.3(2)
C53B C52B C51B 119.4(2)
C53B C52B C57B 120.3(2)
C23A C22A H22A 118.9
C21A C22A C23A 122.1(2)
C21A C22A H22A 118.9
C52A C53A H53A 119.1
C54A C53A C52A 121.9(2)
C54A C53A H53A 119.1
C55A C54A C58A 121.1(2)
C53A C54A C55A 118.1(2)
C53A C54A C58A 120.7(2)
C23A C26A H26A 109.5
C23A C26A H26B 109.5
C23A C26A H26C 109.5
H26A C26A H26B 109.5
H26A C26A H26C 109.5
H26B C26A H26C 109.5
C31B C30B C29B 117.7(2)
C31B C30B C34B 121.4(2)
C29B C30B C34B 120.8(2)
C16A C15A H15A 120.1
C14A C15A C16A 119.7(2)
C14A C15A H15A 120.1
C32A C35A H35A 109.5
C32A C35A H35B 109.5
C32A C35A H35C 109.5
H35A C35A H35B 109.5
H35A C35A H35C 109.5
H35B C35A H35C 109.5
C19B C20B H20B 119.0
C21B C20B C19B 121.9(2)
C21B C20B H20B 119.0
C28B C29B H29B 119.0
C30B C29B C28B 122.0(2)
C30B C29B H29B 119.0
C41A C40A H40A 119.3
C39A C40A C41A 121.3(2)
C39A C40A H40A 119.3
C42B C47B C50B 120.4(2)
C46B C47B C42B 119.6(2)
C46B C47B C50B 120.0(2)
C53B C54B C55B 117.4(2)
C53B C54B C58B 121.3(2)
C55B C54B C58B 121.3(2)
H6AA C6A H6AB 109.5
H6AA C6A H6AC 109.5
H6AB C6A H6AC 109.5
C4A C6A H6AA 109.5
C4A C6A H6AB 109.5
C4A C6A H6AC 109.5
C42B C43B C48B 120.3(2)
C44B C43B C42B 119.7(2)
C44B C43B C48B 120.0(2)
C43A C44A H44A 119.1
C45A C44A C43A 121.7(2)
C45A C44A H44A 119.1
C37B C38B H38B 119.2
C39B C38B C37B 121.7(2)
C39B C38B H38B 119.2
C20B C21B C25B 120.8(3)
C22B C21B C20B 118.1(2)
C22B C21B C25B 121.1(2)
C56B C55B C54B 122.4(2)
C56B C55B H55B 118.8
C54B C55B H55B 118.8
N1A C2A C7A 123.7(2)
C3A C2A N1A 107.2(2)
C3A C2A C7A 129.0(2)
N2A C9A H9A 107.1
N2A C9A C10A 110.3(2)
N2A C9A C11A 111.5(2)
C10A C9A H9A 107.1
C11A C9A H9A 107.1
C11A C9A C10A 113.3(2)
N1A C4A C6A 110.19(18)
N1A C4A H4A 108.2
N1A C4A C5A 110.13(19)
C6A C4A H4A 108.2
C6A C4A C5A 111.8(2)
C5A C4A H4A 108.2
C28A C33A H33A 109.5
C28A C33A H33B 109.5
C28A C33A H33C 109.5
H33A C33A H33B 109.5
H33A C33A H33C 109.5
H33B C33A H33C 109.5
C19A C20A H20A 118.9
C19A C20A C21A 122.3(2)
C21A C20A H20A 118.9
C23B C26B H26D 109.5
C23B C26B H26E 109.5
C23B C26B H26F 109.5
H26D C26B H26E 109.5
H26D C26B H26F 109.5
H26E C26B H26F 109.5
C56A C57A H57A 109.5
C56A C57A H57B 109.5
C56A C57A H57C 109.5
H57A C57A H57B 109.5
H57A C57A H57C 109.5
H57B C57A H57C 109.5
C44A C45A C46A 118.5(2)
C44A C45A C49A 121.2(2)
C46A C45A C49A 120.4(2)
C41B C40B H40B 119.7
C39B C40B C41B 120.5(2)
C39B C40B H40B 119.7
C47A C46A C45A 121.8(2)
C47A C46A H46A 119.1
C45A C46A H46A 119.1
C32B C35B H35D 109.5
C32B C35B H35E 109.5
C32B C35B H35F 109.5
H35D C35B H35E 109.5
H35D C35B H35F 109.5
H35E C35B H35F 109.5
C37A C38A H38A 118.9
C39A C38A C37A 122.1(2)
C39A C38A H38A 118.9
C52B C57B H57D 109.5
C52B C57B H57E 109.5
C52B C57B H57F 109.5
H57D C57B H57E 109.5
H57D C57B H57F 109.5
H57E C57B H57F 109.5
C40A C39A H39A 120.8
C38A C39A C40A 118.4(2)
C38A C39A H39A 120.8
C47B C50B H50D 109.5
C47B C50B H50E 109.5
C47B C50B H50F 109.5
H50D C50B H50E 109.5
H50D C50B H50F 109.5
H50E C50B H50F 109.5
C23B C22B H22B 118.9
C21B C22B C23B 122.2(2)
C21B C22B H22B 118.9
C22A C21A C20A 117.8(2)
C22A C21A C25A 120.5(3)
C20A C21A C25A 121.6(3)
N12B C2B C7B 123.5(2)
C3B C2B N12B 107.5(2)
C3B C2B C7B 129.0(3)
C56B C59B H59D 109.5
C56B C59B H59E 109.5
C56B C59B H59F 109.5
H59D C59B H59E 109.5
H59D C59B H59F 109.5
H59E C59B H59F 109.5
C43A C48A H48A 109.5
C43A C48A H48B 109.5
C43A C48A H48C 109.5
H48A C48A H48B 109.5
H48A C48A H48C 109.5
H48B C48A H48C 109.5
C38B C39B C40B 119.3(2)
C38B C39B H39B 120.3
C40B C39B H39B 120.3
C9A C10A H10A 109.5
C9A C10A H10B 109.5
C9A C10A H10C 109.5
H10A C10A H10B 109.5
H10A C10A H10C 109.5
H10B C10A H10C 109.5
C47A C50A H50A 109.5
C47A C50A H50B 109.5
C47A C50A H50C 109.5
H50A C50A H50B 109.5
H50A C50A H50C 109.5
H50B C50A H50C 109.5
C47B C46B H46B 118.8
C47B C46B C45B 122.4(3)
C45B C46B H46B 118.8
C4A C5A H5AA 109.5
C4A C5A H5AB 109.5
C4A C5A H5AC 109.5
H5AA C5A H5AB 109.5
H5AA C5A H5AC 109.5
H5AB C5A H5AC 109.5
C30B C34B H34D 109.5
C30B C34B H34E 109.5
C30B C34B H34F 109.5
H34D C34B H34E 109.5
H34D C34B H34F 109.5
H34E C34B H34F 109.5
C19A C24A H24A 109.5
C19A C24A H24B 109.5
C19A C24A H24C 109.5
H24A C24A H24B 109.5
H24A C24A H24C 109.5
H24B C24A H24C 109.5
C9A C11A H11A 109.5
C9A C11A H11B 109.5
C9A C11A H11C 109.5
H11A C11A H11B 109.5
H11A C11A H11C 109.5
H11B C11A H11C 109.5
C54A C58A H58A 109.5
C54A C58A H58B 109.5
C54A C58A H58C 109.5
H58A C58A H58B 109.5
H58A C58A H58C 109.5
H58B C58A H58C 109.5
C43B C44B H44B 118.7
C45B C44B C43B 122.5(3)
C45B C44B H44B 118.7
C52A C59A H59A 109.5
C52A C59A H59B 109.5
C52A C59A H59C 109.5
H59A C59A H59B 109.5
H59A C59A H59C 109.5
H59B C59A H59C 109.5
C46B C45B C49B 120.9(3)
C44B C45B C46B 117.5(3)
C44B C45B C49B 121.6(3)
C28B C33B H33D 109.5
C28B C33B H33E 109.5
C28B C33B H33F 109.5
H33D C33B H33E 109.5
H33D C33B H33F 109.5
H33E C33B H33F 109.5
C61A C60A C65A 117.8(3)
C61A C60A C66A 121.0(3)
C65A C60A C66A 121.2(3)
C30A C34A H34A 109.5
C30A C34A H34B 109.5
C30A C34A H34C 109.5
H34A C34A H34B 109.5
H34A C34A H34C 109.5
H34B C34A H34C 109.5
N13B C1B H1BA 125.4
N12B C1B N13B 109.2(2)
N12B C1B H1BA 125.4
C45A C49A H49A 109.5
C45A C49A H49B 109.5
C45A C49A H49C 109.5
H49A C49A H49B 109.5
H49A C49A H49C 109.5
H49B C49A H49C 109.5
C60A C61A H61A 119.4
C62A C61A C60A 121.2(3)
C62A C61A H61A 119.4
C3B C8B H8BA 109.5
C3B C8B H8BB 109.5
C3B C8B H8BC 109.5
H8BA C8B H8BB 109.5
H8BA C8B H8BC 109.5
H8BB C8B H8BC 109.5
C54B C58B H58D 109.5
C54B C58B H58E 109.5
C54B C58B H58F 109.5
H58D C58B H58E 109.5
H58D C58B H58F 109.5
H58E C58B H58F 109.5
C2A C7A H7AA 109.5
C2A C7A H7AB 109.5
C2A C7A H7AC 109.5
H7AA C7A H7AB 109.5
H7AA C7A H7AC 109.5
H7AB C7A H7AC 109.5
C43B C48B H48D 109.5
C43B C48B H48E 109.5
C43B C48B H48F 109.5
H48D C48B H48E 109.5
H48D C48B H48F 109.5
H48E C48B H48F 109.5
C61A C62A H62A 119.7
C63A C62A C61A 120.6(3)
C63A C62A H62A 119.7
C3A C8A H8AA 109.5
C3A C8A H8AB 109.5
C3A C8A H8AC 109.5
H8AA C8A H8AB 109.5
H8AA C8A H8AC 109.5
H8AB C8A H8AC 109.5
C60A C65A H65A 119.7
C64A C65A C60A 120.6(3)
C64A C65A H65A 119.7
C21B C25B H25D 109.5
C21B C25B H25E 109.5
C21B C25B H25F 109.5
H25D C25B H25E 109.5
H25D C25B H25F 109.5
H25E C25B H25F 109.5
H6BA C6B H6BB 109.5
H6BA C6B H6BC 109.5
H6BB C6B H6BC 109.5
C4B C6B H6BA 109.5
C4B C6B H6BB 109.5
C4B C6B H6BC 109.5
C64B C65B H65B 120.6
C64B C65B C60B 118.8(3)
C60B C65B H65B 120.6
C45B C49B H49D 109.5
C45B C49B H49E 109.5
C45B C49B H49F 109.5
H49D C49B H49E 109.5
H49D C49B H49F 109.5
H49E C49B H49F 109.5
N13B C9B H9B 107.9
N13B C9B C10B 108.7(3)
N13B C9B C11B 109.9(2)
C10B C9B H9B 107.9
C11B C9B H9B 107.9
C11B C9B C10B 114.5(4)
C62A C63A H63A 120.3
C62A C63A C64A 119.3(3)
C64A C63A H63A 120.3
C60B C61B H61B 120.8
C62B C61B H61B 120.8
C62B C61B C60B 118.3(3)
C65B C64B H64B 118.3
C63B C64B C65B 123.4(4)
C63B C64B H64B 118.3
C65B C60B C61B 115.6(3)
C65B C60B C66B 120.2(4)
C61B C60B C66B 123.7(4)
C65A C64A H64A 119.8
C63A C64A C65A 120.4(3)
C63A C64A H64A 119.8
C2B C7B H7BA 109.5
C2B C7B H7BB 109.5
C2B C7B H7BC 109.5
H7BA C7B H7BB 109.5
H7BA C7B H7BC 109.5
H7BB C7B H7BC 109.5
C21A C25A H25A 109.5
C21A C25A H25B 109.5
C21A C25A H25C 109.5
H25A C25A H25B 109.5
H25A C25A H25C 109.5
H25B C25A H25C 109.5
C61B C62B H62B 118.0
C63B C62B C61B 124.0(4)
C63B C62B H62B 118.0
C64B C63B H63B 120.1
C62B C63B C64B 119.9(4)
C62B C63B H63B 120.1
C60A C66A H66A 109.5
C60A C66A H66B 109.5
C60A C66A H66C 109.5
H66A C66A H66B 109.5
H66A C66A H66C 109.5
H66B C66A H66C 109.5
N12B C4B C6B 109.7(3)
C5B C4B N12B 115.8(3)
C5B C4B C6B 122.1(4)
C9B C10B H10D 109.5
C9B C10B H10E 109.5
C9B C10B H10F 109.5
H10D C10B H10E 109.5
H10D C10B H10F 109.5
H10E C10B H10F 109.5
C4B C5B H5BA 109.5
C4B C5B H5BB 109.5
C4B C5B H5BC 109.5
H5BA C5B H5BB 109.5
H5BA C5B H5BC 109.5
H5BB C5B H5BC 109.5
C9B C11B H11D 109.5
C9B C11B H11E 109.5
C9B C11B H11F 109.5
H11D C11B H11E 109.5
H11D C11B H11F 109.5
H11E C11B H11F 109.5
C60B C66B H66D 109.5
C60B C66B H66E 109.5
C60B C66B H66F 109.5
H66D C66B H66E 109.5
H66D C66B H66F 109.5
H66E C66B H66F 109.5

loop_
_geom_bond_atom_site_label_1
_geom_bond_atom_site_label_2
_geom_bond_distance
P1A P2A 2.1070(8)
P1A O1A 1.5056(16)
P1A C12A 1.846(2)
P1A H1A 1.33(2)
P1B P2B 2.1158(9)
P1B O1B 1.4984(16)
P1B C12B 1.842(2)
P1B H1B 1.34(2)
P2A C36A 1.829(2)
P2B C36B 1.842(2)
N2A C1A 1.327(3)
N2A C3A 1.387(3)
N2A C9A 1.487(3)
N1A C1A 1.328(3)
N1A C2A 1.388(3)
N1A C4A 1.482(3)
N13B C3B 1.383(3)
N13B C1B 1.337(3)
N13B C9B 1.468(4)
C13A C12A 1.406(3)
C13A C18A 1.499(3)
C13A C14A 1.401(3)
C12A C17A 1.405(3)
C17A C27A 1.498(3)
C17A C16A 1.398(3)
C27A C28A 1.399(3)
C27A C32A 1.399(3)
C13B C12B 1.408(3)
C13B C18B 1.497(3)
C13B C14B 1.395(3)
C12B C17B 1.411(3)
C18B C19B 1.400(3)
C18B C23B 1.407(3)
C14B H14B 0.9300
C14B C15B 1.377(3)
C51A C41A 1.494(3)
C51A C56A 1.395(3)
C51A C52A 1.402(3)
N12B C2B 1.368(4)
N12B C1B 1.316(4)
N12B C4B 1.486(4)
C23A C18A 1.397(3)
C23A C22A 1.387(3)
C23A C26A 1.499(3)
C36A C41A 1.422(3)
C36A C37A 1.408(3)
C17B C27B 1.502(3)
C17B C16B 1.394(3)
C1A H1AA 0.9300
C41A C40A 1.387(3)
C37A C42A 1.489(3)
C37A C38A 1.391(3)
C27B C28B 1.406(3)
C27B C32B 1.393(3)
C28A C29A 1.392(3)
C28A C33A 1.499(3)
C32A C31A 1.386(3)
C32A C35A 1.505(3)
C42A C43A 1.403(3)
C42A C47A 1.397(3)
C56A C55A 1.391(3)
C56A C57A 1.502(3)
C19B C24B 1.505(3)
C19B C20B 1.390(3)
C36B C37B 1.419(3)
C36B C41B 1.418(3)
C37B C42B 1.487(3)
C37B C38B 1.395(3)
C29A H29A 0.9300
C29A C30A 1.384(3)
C16B H16B 0.9300
C16B C15B 1.376(3)
C41B C51B 1.500(3)
C41B C40B 1.389(3)
C16A H16A 0.9300
C16A C15A 1.379(3)
C18A C19A 1.401(3)
C15B H15B 0.9300
C24B H24D 0.9600
C24B H24E 0.9600
C24B H24F 0.9600
C23B C26B 1.491(4)
C23B C22B 1.390(3)
C14A H14A 0.9300
C14A C15A 1.373(3)
C28B C29B 1.386(3)
C28B C33B 1.498(3)
C31A H31A 0.9300
C31A C30A 1.383(3)
C32B C31B 1.389(3)
C32B C35B 1.501(3)
C30A C34A 1.504(3)
C31B H31B 0.9300
C31B C30B 1.381(4)
C43A C44A 1.392(3)
C43A C48A 1.500(3)
C3A C2A 1.348(3)
C3A C8A 1.491(3)
C56B C51B 1.401(3)
C56B C55B 1.383(4)
C56B C59B 1.495(3)
C51B C52B 1.397(3)
C53B H53B 0.9300
C53B C52B 1.389(4)
C53B C54B 1.384(4)
C47A C46A 1.386(3)
C47A C50A 1.504(3)
C42B C47B 1.404(3)
C42B C43B 1.404(3)
C3B C2B 1.348(3)
C3B C8B 1.484(3)
C55A H55A 0.9300
C55A C54A 1.389(3)
C19A C20A 1.382(3)
C19A C24A 1.503(4)
C52A C53A 1.385(3)
C52A C59A 1.503(3)
C52B C57B 1.504(3)
C22A H22A 0.9300
C22A C21A 1.377(4)
C53A H53A 0.9300
C53A C54A 1.379(4)
C54A C58A 1.503(3)
C26A H26A 0.9600
C26A H26B 0.9600
C26A H26C 0.9600
C30B C29B 1.382(3)
C30B C34B 1.507(3)
C15A H15A 0.9300
C35A H35A 0.9600
C35A H35B 0.9600
C35A H35C 0.9600
C20B H20B 0.9300
C20B C21B 1.387(4)
C29B H29B 0.9300
C40A H40A 0.9300
C40A C39A 1.379(4)
C47B C50B 1.497(4)
C47B C46B 1.381(4)
C54B C55B 1.388(4)
C54B C58B 1.504(4)
C6A H6AA 0.9600
C6A H6AB 0.9600
C6A H6AC 0.9600
C6A C4A 1.513(3)
C43B C44B 1.385(4)
C43B C48B 1.503(4)
C44A H44A 0.9300
C44A C45A 1.375(4)
C38B H38B 0.9300
C38B C39B 1.373(4)
C21B C22B 1.378(4)
C21B C25B 1.513(3)
C55B H55B 0.9300
C2A C7A 1.486(3)
C9A H9A 0.9800
C9A C10A 1.514(4)
C9A C11A 1.513(3)
C4A H4A 0.9800
C4A C5A 1.515(3)
C33A H33A 0.9600
C33A H33B 0.9600
C33A H33C 0.9600
C20A H20A 0.9300
C20A C21A 1.384(4)
C26B H26D 0.9600
C26B H26E 0.9600
C26B H26F 0.9600
C57A H57A 0.9600
C57A H57B 0.9600
C57A H57C 0.9600
C45A C46A 1.387(4)
C45A C49A 1.514(3)
C40B H40B 0.9300
C40B C39B 1.382(4)
C46A H46A 0.9300
C35B H35D 0.9600
C35B H35E 0.9600
C35B H35F 0.9600
C38A H38A 0.9300
C38A C39A 1.373(3)
C57B H57D 0.9600
C57B H57E 0.9600
C57B H57F 0.9600
C39A H39A 0.9300
C50B H50D 0.9600
C50B H50E 0.9600
C50B H50F 0.9600
C22B H22B 0.9300
C21A C25A 1.511(4)
C2B C7B 1.485(4)
C59B H59D 0.9600
C59B H59E 0.9600
C59B H59F 0.9600
C48A H48A 0.9600
C48A H48B 0.9600
C48A H48C 0.9600
C39B H39B 0.9300
C10A H10A 0.9600
C10A H10B 0.9600
C10A H10C 0.9600
C50A H50A 0.9600
C50A H50B 0.9600
C50A H50C 0.9600
C46B H46B 0.9300
C46B C45B 1.383(4)
C5A H5AA 0.9600
C5A H5AB 0.9600
C5A H5AC 0.9600
C34B H34D 0.9600
C34B H34E 0.9600
C34B H34F 0.9600
C24A H24A 0.9600
C24A H24B 0.9600
C24A H24C 0.9600
C11A H11A 0.9600
C11A H11B 0.9600
C11A H11C 0.9600
C58A H58A 0.9600
C58A H58B 0.9600
C58A H58C 0.9600
C44B H44B 0.9300
C44B C45B 1.368(4)
C59A H59A 0.9600
C59A H59B 0.9600
C59A H59C 0.9600
C45B C49B 1.506(4)
C33B H33D 0.9600
C33B H33E 0.9600
C33B H33F 0.9600
C60A C61A 1.380(4)
C60A C65A 1.382(4)
C60A C66A 1.491(4)
C34A H34A 0.9600
C34A H34B 0.9600
C34A H34C 0.9600
C1B H1BA 0.9300
C49A H49A 0.9600
C49A H49B 0.9600
C49A H49C 0.9600
C61A H61A 0.9300
C61A C62A 1.364(4)
C8B H8BA 0.9600
C8B H8BB 0.9600
C8B H8BC 0.9600
C58B H58D 0.9600
C58B H58E 0.9600
C58B H58F 0.9600
C7A H7AA 0.9600
C7A H7AB 0.9600
C7A H7AC 0.9600
C48B H48D 0.9600
C48B H48E 0.9600
C48B H48F 0.9600
C62A H62A 0.9300
C62A C63A 1.362(5)
C8A H8AA 0.9600
C8A H8AB 0.9600
C8A H8AC 0.9600
C65A H65A 0.9300
C65A C64A 1.375(4)
C25B H25D 0.9600
C25B H25E 0.9600
C25B H25F 0.9600
C6B H6BA 0.9600
C6B H6BB 0.9600
C6B H6BC 0.9600
C6B C4B 1.493(5)
C65B H65B 0.9300
C65B C64B 1.353(5)
C65B C60B 1.420(5)
C49B H49D 0.9600
C49B H49E 0.9600
C49B H49F 0.9600
C9B H9B 0.9800
C9B C10B 1.524(5)
C9B C11B 1.496(5)
C63A H63A 0.9300
C63A C64A 1.368(4)
C61B H61B 0.9300
C61B C60B 1.431(5)
C61B C62B 1.356(6)
C64B H64B 0.9300
C64B C63B 1.304(6)
C60B C66B 1.489(5)
C64A H64A 0.9300
C7B H7BA 0.9600
C7B H7BB 0.9600
C7B H7BC 0.9600
C25A H25A 0.9600
C25A H25B 0.9600
C25A H25C 0.9600
C62B H62B 0.9300
C62B C63B 1.284(6)
C63B H63B 0.9300
C66A H66A 0.9600
C66A H66B 0.9600
C66A H66C 0.9600
C4B C5B 1.334(5)
C10B H10D 0.9600
C10B H10E 0.9600
C10B H10F 0.9600
C5B H5BA 0.9600
C5B H5BB 0.9600
C5B H5BC 0.9600
C11B H11D 0.9600
C11B H11E 0.9600
C11B H11F 0.9600
C66B H66D 0.9600
C66B H66E 0.9600
C66B H66F 0.9600

loop_
_exptl_oxdiff_crystal_face_indexfrac_h
_exptl_oxdiff_crystal_face_indexfrac_k
_exptl_oxdiff_crystal_face_indexfrac_l
_exptl_oxdiff_crystal_face_x
_exptl_oxdiff_crystal_face_y
_exptl_oxdiff_crystal_face_z
-7.0350 -28.5681 -8.5440 0.0677 0.0124 0.9976
-10.6761 2.2012 -24.9326 -0.9836 -0.1779 0.0314
7.4990 28.4930 9.6222 -0.0254 -0.0047 -0.9997
-0.9700 -29.2691 -18.0594 0.0823 -0.4574 0.8855
-14.0122 0.0367 15.0082 -0.1628 0.9136 0.2867
15.0129 0.9648 -15.0070 0.1807 -0.9509 -0.3355
-10.9992 -0.0784 -26.0580 -0.9797 -0.1970 0.1055
9.9987 -2.9281 25.0553 0.9751 0.2060 0.0036
-4.9948 1.9178 -29.0558 -0.8685 -0.5014 -0.0699

loop_
_smtbx_masks_void_nr
_smtbx_masks_void_average_x
_smtbx_masks_void_average_y
_smtbx_masks_void_average_z
_smtbx_masks_void_volume
_smtbx_masks_void_count_electrons
1 0.000 0.000 0.000 256.8 50.0
2 -0.028 0.308 0.407 7.3 -0.0
3 -0.096 0.409 0.105 9.9 0.1
4 0.096 0.591 0.895 9.9 0.1
5 0.028 0.692 0.593 7.3 -0.0
6 0.373 0.253 0.463 19.5 0.7
7 0.627 0.747 0.537 19.5 0.7
